data_4504824
loop_
_publ_author_name
'Matsumoto, Kouzou'
'Harada, Yukako'
'Yamada, Nao'
'Kurata, Hiroyuki'
'Kawase, Takeshi'
'Oda, Masaji'

_publ_section_title
;
 Three-Dimensional Coordination Polymer of Silver(I) with Bridging Ligand
 Hexakis(4-pyridyl)[3]radialene
;
_journal_issue 5
_journal_name_full 'Crystal Growth &amp; Design'
_journal_page_first 1083
_journal_paper_doi 10.1021/cg060073f
_journal_volume 6
_journal_year 2006
_chemical_formula_moiety 'C48 H36 N6 O4 '
_chemical_formula_sum 'C48 H36 N6 O4'
_chemical_formula_weight 760.85
_space_group_IT_number 15
_symmetry_cell_setting monoclinic
_symmetry_Int_Tables_number 15
_symmetry_space_group_name_Hall '-C 2yc'
_symmetry_space_group_name_H-M 'C 1 2/c 1'
_audit_creation_date 'Wed May 11 12:15:01 2005'
_audit_creation_method 'by teXsan'
_cell_angle_alpha 90
_cell_angle_beta 110.83(1)
_cell_angle_gamma 90
_cell_formula_units_Z 4
_cell_length_a 18.001(7)
_cell_length_b 13.615(6)
_cell_length_c 16.927(6)
_cell_measurement_reflns_used 12803
_cell_measurement_temperature 200.2
_cell_measurement_theta_max 27.4
_cell_measurement_theta_min 3.0
_cell_volume 3877(3)
_computing_cell_refinement PROCESS-AUTO
_computing_data_collection PROCESS-AUTO
_computing_data_reduction 'teXsan Ver. 2.0'
_computing_publication_material 'teXsan Ver. 2.0'
_computing_structure_refinement SHELXL97
_computing_structure_solution SHELXS86
_diffrn_detector_area_resol_mean 10.00
_diffrn_measurement_device_type 'Rigaku RAXIS-RAPID Imaging Plate'
_diffrn_measurement_method w
_diffrn_radiation_type 'Mo Ka'
_diffrn_radiation_wavelength 0.7107
_diffrn_reflns_av_R_equivalents 0.052
_diffrn_reflns_limit_h_max 23
_diffrn_reflns_limit_h_min -23
_diffrn_reflns_limit_k_max 17
_diffrn_reflns_limit_k_min -17
_diffrn_reflns_limit_l_max 21
_diffrn_reflns_limit_l_min -21
_diffrn_reflns_number 18858
_diffrn_reflns_theta_max 27.43
_exptl_absorpt_coefficient_mu 0.085
_exptl_absorpt_correction_type none
_exptl_crystal_colour red
_exptl_crystal_density_diffrn 1.303
_exptl_crystal_density_method 'not measured'
_exptl_crystal_description unknown
_exptl_crystal_F_000 1592.00
_exptl_crystal_size_max 0.400
_exptl_crystal_size_mid 0.300
_exptl_crystal_size_min 0.300
_refine_diff_density_max 0.21
_refine_diff_density_min -0.24
_refine_ls_extinction_coef 0.0000
_refine_ls_extinction_expression Fc^*^=kFc[1+0.001xFc^2^l^3^/sin(2q)]^-1/4^
_refine_ls_extinction_method SHELXL
_refine_ls_goodness_of_fit_ref 1.097
_refine_ls_hydrogen_treatment noref
_refine_ls_number_parameters 263
_refine_ls_number_reflns 4397
_refine_ls_R_factor_gt 0.0456
_refine_ls_shift/su_max -0.0010
_refine_ls_structure_factor_coef Fsqd
_refine_ls_weighting_details 'w = 1/[s^2^(Fo^2^) + (0.0652P)^2^+0.0000P] where P=(Fo^2^+2Fc^2^)/3'
_refine_ls_weighting_scheme calc
_refine_ls_wR_factor_ref 0.1245
_reflns_number_gt 3220
_reflns_number_total 4397
_reflns_threshold_expression >2.0sigma(I)
_cod_data_source_file cg060073fsi20060403_113639.cif
_cod_data_source_block matsumoto913
_cod_original_cell_volume 3877(9)
_cod_original_sg_symbol_H-M 'C 2/c        '
_cod_original_formula_sum 'C48 H36 N6 O4 '
_cod_database_code 4504824

loop_
_symmetry_equiv_pos_as_xyz
x,y,z
-x,y,1/2-z
-x,-y,-z
x,-y,1/2+z
1/2+x,1/2+y,z
1/2-x,1/2+y,1/2-z
1/2-x,1/2-y,-z
1/2+x,1/2-y,1/2+z

loop_
_atom_site_label
_atom_site_type_symbol
_atom_site_fract_x
_atom_site_fract_y
_atom_site_fract_z
_atom_site_U_iso_or_equiv
_atom_site_adp_type
_atom_site_occupancy
_atom_site_symmetry_multiplicity
_atom_site_calc_flag
_atom_site_refinement_flags
O(1) O 0.46569(6) 0.37779(8) 0.04227(7) 0.0479(3) Uani 1.00 1 d .
O(2) O 0.34383(6) 0.09941(8) -0.13147(7) 0.0501(3) Uani 1.00 1 d .
N(1) N 0.21534(7) 0.22591(9) -0.18857(9) 0.0432(3) Uani 1.00 1 d .
N(2) N 0.31460(7) 0.45836(9) -0.04038(8) 0.0413(3) Uani 1.00 1 d .
N(3) N 0.13764(9) 0.9421(1) -0.2080(1) 0.0630(4) Uani 1.00 1 d .
C(1) C 0.0000 0.4924(1) -0.2500 0.0277(4) Uani 1.00 2 d S
C(2) C 0.04220(7) 0.58366(9) -0.22773(8) 0.0283(3) Uani 1.00 1 d .
C(3) C 0.0000 0.3925(1) -0.2500 0.0267(4) Uani 1.00 2 d S
C(4) C 0.11257(7) 0.62987(9) -0.18805(8) 0.0289(3) Uani 1.00 1 d .
C(5) C 0.07518(7) 0.33663(9) -0.22736(8) 0.0279(3) Uani 1.00 1 d .
C(6) C 0.08401(8) 0.2463(1) -0.18597(9) 0.0337(3) Uani 1.00 1 d .
C(7) C 0.15363(9) 0.1939(1) -0.1688(1) 0.0410(3) Uani 1.00 1 d .
C(8) C 0.20711(8) 0.3135(1) -0.2275(1) 0.0398(3) Uani 1.00 1 d .
C(9) C 0.13903(8) 0.3700(1) -0.24894(9) 0.0317(3) Uani 1.00 1 d .
C(10) C 0.18242(7) 0.5714(1) -0.13728(8) 0.0304(3) Uani 1.00 1 d .
C(11) C 0.17523(8) 0.4950(1) -0.08554(9) 0.0330(3) Uani 1.00 1 d .
C(12) C 0.24201(8) 0.4412(1) -0.03905(9) 0.0374(3) Uani 1.00 1 d .
C(13) C 0.32147(8) 0.5314(1) -0.0908(1) 0.0434(4) Uani 1.00 1 d .
C(14) C 0.25854(8) 0.5890(1) -0.1389(1) 0.0384(3) Uani 1.00 1 d .
C(15) C 0.12070(8) 0.7373(1) -0.19468(9) 0.0316(3) Uani 1.00 1 d .
C(16) C 0.1737(1) 0.7920(1) -0.1286(1) 0.0490(4) Uani 1.00 1 d .
C(17) C 0.1797(1) 0.8919(1) -0.1383(1) 0.0645(5) Uani 1.00 1 d .
C(18) C 0.08708(9) 0.8898(1) -0.2711(1) 0.0486(4) Uani 1.00 1 d .
C(19) C 0.07682(8) 0.7889(1) -0.26749(9) 0.0346(3) Uani 1.00 1 d .
C(20) C 0.46922(9) 0.2865(1) 0.0099(1) 0.0393(3) Uani 1.00 1 d .
C(21) C 0.40190(8) 0.2394(1) -0.04350(9) 0.0386(3) Uani 1.00 1 d .
C(22) C 0.40827(9) 0.1473(1) -0.07669(9) 0.0382(3) Uani 1.00 1 d .
C(23) C 0.48194(9) 0.1020(1) -0.0545(1) 0.0441(4) Uani 1.00 1 d .
C(24) C 0.5480(1) 0.1487(1) 0.0012(1) 0.0534(4) Uani 1.00 1 d .
C(25) C 0.54319(9) 0.2406(1) 0.0340(1) 0.0516(4) Uani 1.00 1 d .
H(1) H 0.0407 0.2192 -0.1704 0.0660 Uiso 1.00 1 calc .
H(2) H 0.1560 0.1262 -0.1442 0.0660 Uiso 1.00 1 calc .
H(3) H 0.2572 0.3293 -0.2370 0.0660 Uiso 1.00 1 calc .
H(4) H 0.1333 0.4303 -0.2822 0.0660 Uiso 1.00 1 calc .
H(5) H 0.1233 0.4744 -0.0845 0.0660 Uiso 1.00 1 calc .
H(6) H 0.2387 0.3840 -0.0026 0.0660 Uiso 1.00 1 calc .
H(7) H 0.3734 0.5397 -0.0953 0.0660 Uiso 1.00 1 calc .
H(8) H 0.2645 0.6379 -0.1794 0.0660 Uiso 1.00 1 calc .
H(9) H 0.2066 0.7559 -0.0752 0.0660 Uiso 1.00 1 calc .
H(10) H 0.2226 0.9259 -0.0891 0.0660 Uiso 1.00 1 calc .
H(11) H 0.0511 0.9255 -0.3261 0.0660 Uiso 1.00 1 calc .
H(12) H 0.0393 0.7532 -0.3191 0.0660 Uiso 1.00 1 calc .
H(13) H 0.3520 0.2712 -0.0607 0.0660 Uiso 1.00 1 calc .
H(14) H 0.4859 0.0370 -0.0781 0.0660 Uiso 1.00 1 calc .
H(15) H 0.5992 0.1176 0.0140 0.0660 Uiso 1.00 1 calc .
H(16) H 0.5938 0.2753 0.0703 0.0660 Uiso 1.00 1 calc .
H(17) H 0.4117 0.4030 0.0166 0.0660 Uiso 1.00 1 calc .
H(18) H 0.3002 0.1399 -0.1508 0.0660 Uiso 1.00 1 calc .
C(2*) C -0.04220(7) 0.58366(9) -0.27227(8) 0.0283(3) Uani 1.00 1 d .
C(5*) C -0.07518(7) 0.33663(9) -0.27264(8) 0.0279(3) Uani 1.00 1 d .
C(4*) C -0.11257(7) 0.62987(9) -0.31195(8) 0.0289(3) Uani 1.00 1 d .
C(6*) C -0.08401(8) 0.2463(1) -0.31403(9) 0.0337(3) Uani 1.00 1 d .
C(9*) C -0.13903(8) 0.3700(1) -0.25106(9) 0.0317(3) Uani 1.00 1 d .
C(10*) C -0.18242(7) 0.5714(1) -0.36272(8) 0.0304(3) Uani 1.00 1 d .
C(15*) C -0.12070(8) 0.7373(1) -0.30532(9) 0.0316(3) Uani 1.00 1 d .
C(7*) C -0.15363(9) 0.1939(1) -0.3312(1) 0.0410(3) Uani 1.00 1 d .
H(1*) H -0.0407 0.2192 -0.3296 0.0660 Uiso 1.00 1 calc .
C(8*) C -0.20711(8) 0.3135(1) -0.2725(1) 0.0398(3) Uani 1.00 1 d .
H(4*) H -0.1333 0.4303 -0.2178 0.0660 Uiso 1.00 1 calc .
C(11*) C -0.17523(8) 0.4950(1) -0.41446(9) 0.0330(3) Uani 1.00 1 d .
C(14*) C -0.25854(8) 0.5890(1) -0.3612(1) 0.0384(3) Uani 1.00 1 d .
C(16*) C -0.1737(1) 0.7920(1) -0.3714(1) 0.0490(4) Uani 1.00 1 d .
C(19*) C -0.07682(8) 0.7889(1) -0.23251(9) 0.0346(3) Uani 1.00 1 d .
N(1*) N -0.21534(7) 0.22591(9) -0.31143(9) 0.0432(3) Uani 1.00 1 d .
H(2*) H -0.1560 0.1262 -0.3558 0.0660 Uiso 1.00 1 calc .
H(3*) H -0.2572 0.3293 -0.2630 0.0660 Uiso 1.00 1 calc .
C(12*) C -0.24201(8) 0.4412(1) -0.46095(9) 0.0374(3) Uani 1.00 1 d .
H(5*) H -0.1233 0.4744 -0.4155 0.0660 Uiso 1.00 1 calc .
C(13*) C -0.32147(8) 0.5314(1) -0.4093(1) 0.0434(4) Uani 1.00 1 d .
H(8*) H -0.2645 0.6379 -0.3206 0.0660 Uiso 1.00 1 calc .
C(17*) C -0.1797(1) 0.8919(1) -0.3617(1) 0.0645(5) Uani 1.00 1 d .
H(9*) H -0.2066 0.7559 -0.4248 0.0660 Uiso 1.00 1 calc .
C(18*) C -0.08708(9) 0.8898(1) -0.2290(1) 0.0486(4) Uani 1.00 1 d .
H(12*) H -0.0393 0.7532 -0.1809 0.0660 Uiso 1.00 1 calc .
N(2*) N -0.31460(7) 0.45836(9) -0.45962(8) 0.0413(3) Uani 1.00 1 d .
H(6*) H -0.2387 0.3840 -0.4974 0.0660 Uiso 1.00 1 calc .
H(7*) H -0.3734 0.5397 -0.4047 0.0660 Uiso 1.00 1 calc .
N(3*) N -0.13764(9) 0.9421(1) -0.2920(1) 0.0630(4) Uani 1.00 1 d .
H(10*) H -0.2226 0.9259 -0.4109 0.0660 Uiso 1.00 1 calc .
H(11*) H -0.0511 0.9255 -0.1739 0.0660 Uiso 1.00 1 calc .

loop_
_atom_site_aniso_label
_atom_site_aniso_U_11
_atom_site_aniso_U_22
_atom_site_aniso_U_33
_atom_site_aniso_U_12
_atom_site_aniso_U_13
_atom_site_aniso_U_23
O(1) 0.0415(6) 0.0396(6) 0.0568(7) 0.0050(5) 0.0103(5) 0.0001(5)
O(2) 0.0412(6) 0.0436(6) 0.0584(7) 0.0104(5) 0.0090(5) -0.0068(5)
N(1) 0.0322(6) 0.0369(7) 0.0542(8) 0.0068(5) 0.0075(6) -0.0104(6)
N(2) 0.0370(6) 0.0377(7) 0.0421(7) 0.0052(5) 0.0052(6) -0.0042(6)
N(3) 0.0635(9) 0.0278(7) 0.104(1) -0.0047(7) 0.0377(10) -0.0111(8)
C(1) 0.0250(8) 0.0282(9) 0.0293(9) 0.0000 0.0090(8) 0.0000
C(2) 0.0296(6) 0.0246(6) 0.0311(7) 0.0012(5) 0.0111(6) 0.0006(5)
C(3) 0.0263(8) 0.0263(9) 0.0274(9) 0.0000 0.0094(8) 0.0000
C(4) 0.0284(6) 0.0274(6) 0.0315(7) -0.0012(5) 0.0112(6) -0.0029(5)
C(5) 0.0264(6) 0.0261(6) 0.0288(7) -0.0003(5) 0.0068(5) -0.0038(5)
C(6) 0.0322(7) 0.0288(7) 0.0368(8) 0.0008(5) 0.0084(6) 0.0014(6)
C(7) 0.0381(8) 0.0297(7) 0.0462(9) 0.0047(6) 0.0040(7) 0.0001(7)
C(8) 0.0288(7) 0.0426(8) 0.0479(9) -0.0004(6) 0.0134(7) -0.0117(7)
C(9) 0.0298(6) 0.0295(7) 0.0358(7) -0.0008(5) 0.0117(6) -0.0050(6)
C(10) 0.0292(6) 0.0293(7) 0.0303(7) -0.0017(5) 0.0075(6) -0.0056(5)
C(11) 0.0322(7) 0.0327(7) 0.0323(7) -0.0012(5) 0.0093(6) -0.0033(6)
C(12) 0.0397(7) 0.0326(7) 0.0349(8) 0.0020(6) 0.0070(6) -0.0012(6)
C(13) 0.0309(7) 0.0422(8) 0.0548(10) 0.0010(6) 0.0123(7) -0.0036(7)
C(14) 0.0315(7) 0.0376(8) 0.0444(8) -0.0014(6) 0.0114(6) 0.0002(7)
C(15) 0.0307(6) 0.0273(7) 0.0387(8) -0.0018(5) 0.0148(6) -0.0060(6)
C(16) 0.0509(9) 0.0391(8) 0.0515(10) -0.0056(7) 0.0114(8) -0.0148(7)
C(17) 0.068(1) 0.0426(10) 0.080(1) -0.0150(9) 0.023(1) -0.030(1)
C(18) 0.0465(9) 0.0319(8) 0.076(1) 0.0022(7) 0.0326(9) 0.0069(8)
C(19) 0.0336(7) 0.0294(7) 0.0456(8) -0.0004(5) 0.0202(7) 0.0008(6)
C(20) 0.0404(8) 0.0375(8) 0.0413(8) 0.0043(6) 0.0161(7) 0.0074(6)
C(21) 0.0353(7) 0.0408(8) 0.0400(8) 0.0087(6) 0.0136(7) 0.0062(6)
C(22) 0.0395(8) 0.0397(8) 0.0369(8) 0.0057(6) 0.0154(7) 0.0060(6)
C(23) 0.0441(8) 0.0436(9) 0.0463(9) 0.0125(7) 0.0180(7) 0.0065(7)
C(24) 0.0382(8) 0.054(1) 0.067(1) 0.0148(7) 0.0169(8) 0.0048(9)
C(25) 0.0361(8) 0.0521(10) 0.062(1) 0.0045(7) 0.0118(8) 0.0036(8)
C(2*) 0.0296(6) 0.0246(6) 0.0311(7) -0.0012(5) 0.0111(6) -0.0006(5)
C(5*) 0.0264(6) 0.0261(6) 0.0288(7) 0.0003(5) 0.0068(5) 0.0038(5)
C(4*) 0.0284(6) 0.0274(6) 0.0315(7) 0.0012(5) 0.0112(6) 0.0029(5)
C(6*) 0.0322(7) 0.0288(7) 0.0368(8) -0.0008(5) 0.0084(6) -0.0014(6)
C(9*) 0.0298(6) 0.0295(7) 0.0358(7) 0.0008(5) 0.0117(6) 0.0050(6)
C(10*) 0.0292(6) 0.0293(7) 0.0303(7) 0.0017(5) 0.0075(6) 0.0056(5)
C(15*) 0.0307(6) 0.0273(7) 0.0387(8) 0.0018(5) 0.0148(6) 0.0060(6)
C(7*) 0.0381(8) 0.0297(7) 0.0462(9) -0.0047(6) 0.0040(7) -0.0001(7)
C(8*) 0.0288(7) 0.0426(8) 0.0479(9) 0.0004(6) 0.0134(7) 0.0117(7)
C(11*) 0.0322(7) 0.0327(7) 0.0323(7) 0.0012(5) 0.0093(6) 0.0033(6)
C(14*) 0.0315(7) 0.0376(8) 0.0444(8) 0.0014(6) 0.0114(6) -0.0002(7)
C(16*) 0.0509(9) 0.0391(8) 0.0515(10) 0.0056(7) 0.0114(8) 0.0148(7)
C(19*) 0.0336(7) 0.0294(7) 0.0456(8) 0.0004(5) 0.0202(7) -0.0008(6)
N(1*) 0.0322(6) 0.0369(7) 0.0542(8) -0.0068(5) 0.0075(6) 0.0104(6)
C(12*) 0.0397(7) 0.0326(7) 0.0349(8) -0.0020(6) 0.0070(6) 0.0012(6)
C(13*) 0.0309(7) 0.0422(8) 0.0548(10) -0.0010(6) 0.0123(7) 0.0036(7)
C(17*) 0.068(1) 0.0426(10) 0.080(1) 0.0150(9) 0.023(1) 0.030(1)
C(18*) 0.0465(9) 0.0319(8) 0.076(1) -0.0022(7) 0.0326(9) -0.0069(8)
N(2*) 0.0370(6) 0.0377(7) 0.0421(7) -0.0052(5) 0.0052(6) 0.0042(6)
N(3*) 0.0635(9) 0.0278(7) 0.104(1) 0.0047(7) 0.0377(10) 0.0111(8)

loop_
_atom_type_symbol
_atom_type_description
_atom_type_scat_dispersion_real
_atom_type_scat_dispersion_imag
_atom_type_scat_source
C C 0.003 0.002
;International Tables for Crystallography
(1992, Vol. C, Tables 4.2.6.8 and 6.1.1.4)
;
H H 0.000 0.000
;International Tables for Crystallography
(1992, Vol. C, Table 6.1.1.4)
;
N N 0.006 0.003
;International Tables for Crystallography
(1992, Vol. C, Tables 4.2.6.8 and 6.1.1.4)
;
O O 0.011 0.006
;International Tables for Crystallography
(1992, Vol. C, Tables 4.2.6.8 and 6.1.1.4)
;

loop_
_geom_angle_atom_site_label_1
_geom_angle_atom_site_label_2
_geom_angle_atom_site_label_3
_geom_angle
_geom_angle_site_symmetry_1
_geom_angle_site_symmetry_3
_geom_angle_publ_flag
C(7) N(1) C(8) 117.0(1) . . yes
C(12) N(2) C(13) 116.8(1) . . yes
C(17) N(3) C(18) 116.3(1) . . yes
C(2) C(1) C(2) 60.0(1) . 2_554 yes
C(2) C(1) C(3) 149.98(6) . . yes
C(2) C(1) C(3) 149.98(6) 2_554 . yes
C(1) C(2) C(2) 59.98(6) . 2_554 yes
C(1) C(2) C(4) 147.6(1) . . yes
C(2) C(2) C(4) 152.35(7) 2_554 . yes
C(1) C(3) C(5) 120.94(8) . . yes
C(1) C(3) C(5) 120.94(8) . 2_554 yes
C(5) C(3) C(5) 118.1(2) . 2_554 yes
C(2) C(4) C(10) 119.3(1) . . yes
C(2) C(4) C(15) 121.4(1) . . yes
C(10) C(4) C(15) 119.3(1) . . yes
C(3) C(5) C(6) 120.9(1) . . yes
C(3) C(5) C(9) 121.7(1) . . yes
C(6) C(5) C(9) 117.3(1) . . yes
C(5) C(6) C(7) 119.6(1) . . yes
N(1) C(7) C(6) 123.4(1) . . yes
N(1) C(8) C(9) 123.7(2) . . yes
C(5) C(9) C(8) 119.0(1) . . yes
C(4) C(10) C(11) 121.1(1) . . yes
C(4) C(10) C(14) 122.2(1) . . yes
C(11) C(10) C(14) 116.7(1) . . yes
C(10) C(11) C(12) 119.6(1) . . yes
N(2) C(12) C(11) 123.6(1) . . yes
N(2) C(13) C(14) 123.6(1) . . yes
C(10) C(14) C(13) 119.7(1) . . yes
C(4) C(15) C(16) 121.6(1) . . yes
C(4) C(15) C(19) 121.7(1) . . yes
C(16) C(15) C(19) 116.7(1) . . yes
C(15) C(16) C(17) 119.3(1) . . yes
N(3) C(17) C(16) 124.3(2) . . yes
N(3) C(18) C(19) 123.7(1) . . yes
C(15) C(19) C(18) 119.6(1) . . yes
O(1) C(20) C(21) 121.9(1) . . yes
O(1) C(20) C(25) 117.7(1) . . yes
C(21) C(20) C(25) 120.4(1) . . yes
C(20) C(21) C(22) 120.1(1) . . yes
O(2) C(22) C(21) 122.0(1) . . yes
O(2) C(22) C(23) 118.1(1) . . yes
C(21) C(22) C(23) 119.9(1) . . yes
C(22) C(23) C(24) 119.2(2) . . yes
C(23) C(24) C(25) 121.9(2) . . yes
C(20) C(25) C(24) 118.5(1) . . yes

loop_
_geom_bond_atom_site_label_1
_geom_bond_atom_site_label_2
_geom_bond_distance
_geom_bond_site_symmetry_2
_geom_bond_publ_flag
O(1) C(20) 1.368(2) . yes
O(2) C(22) 1.366(2) . yes
N(1) C(7) 1.342(2) . yes
N(1) C(8) 1.344(2) . yes
N(2) C(12) 1.336(2) . yes
N(2) C(13) 1.344(2) . yes
N(3) C(17) 1.341(3) . yes
N(3) C(18) 1.335(2) . yes
C(1) C(2) 1.435(2) . yes
C(1) C(2) 1.435(2) 2_554 yes
C(1) C(3) 1.360(3) . yes
C(2) C(2) 1.436(2) 2_554 yes
C(2) C(4) 1.359(2) . yes
C(3) C(5) 1.479(2) . yes
C(3) C(5) 1.479(2) 2_554 yes
C(4) C(10) 1.478(2) . yes
C(4) C(15) 1.478(2) . yes
C(5) C(6) 1.397(2) . yes
C(5) C(9) 1.400(2) . yes
C(6) C(7) 1.380(2) . yes
C(8) C(9) 1.382(2) . yes
C(10) C(11) 1.396(2) . yes
C(10) C(14) 1.400(2) . yes
C(11) C(12) 1.389(2) . yes
C(13) C(14) 1.380(2) . yes
C(15) C(16) 1.400(2) . yes
C(15) C(19) 1.394(2) . yes
C(16) C(17) 1.379(3) . yes
C(18) C(19) 1.391(2) . yes
C(20) C(21) 1.385(2) . yes
C(20) C(25) 1.394(2) . yes
C(21) C(22) 1.395(2) . yes
C(22) C(23) 1.388(2) . yes
C(23) C(24) 1.382(2) . yes
C(24) C(25) 1.384(3) . yes

loop_
_geom_contact_atom_site_label_1
_geom_contact_atom_site_label_2
_geom_contact_distance
_geom_contact_site_symmetry_2
O(1) C(6) 3.334(2) 7_555
O(2) C(4) 3.439(2) 6_544
N(3) C(7) 3.485(2) 1_565
C(2) C(23) 3.478(2) 5_455
C(2) C(23) 3.563(2) 6_554
C(6) C(20) 3.468(3) 7_555
C(19) C(22) 3.354(2) 6_554
C(19) C(21) 3.422(2) 6_554
C(23) C(23) 3.269(3) 3_655

loop_
_geom_hbond_atom_site_label_D
_geom_hbond_atom_site_label_H
_geom_hbond_atom_site_label_A
_geom_hbond_site_symmetry_A
_geom_hbond_distance_DH
_geom_hbond_distance_HA
_geom_hbond_distance_DA
_geom_hbond_angle_DHA
_geom_hbond_publ_flag
O(1) H(17) N(2) . 0.975 1.832 2.802(1) 173.135 no
O(2) H(18) N(1) . 0.919 1.849 2.768(1) 177.551 no
O(1) H(17) N(2*) 2_556 0.975 1.832 2.802(1) 173.135 no
O(2) H(18) N(1*) 2_556 0.919 1.849 2.768(1) 177.551 no

loop_
_geom_torsion_atom_site_label_1
_geom_torsion_atom_site_label_2
_geom_torsion_atom_site_label_3
_geom_torsion_atom_site_label_4
_geom_torsion
_geom_torsion_site_symmetry_2
_geom_torsion_site_symmetry_3
_geom_torsion_site_symmetry_4
_geom_torsion_publ_flag
O(1) C(20) C(21) C(22) 178.5(2) . . . yes
O(1) C(20) C(25) C(24) -179.3(2) . . . yes
O(2) C(22) C(21) C(20) -178.1(2) . . . yes
O(2) C(22) C(23) C(24) -179.7(2) . . . yes
N(1) C(7) C(6) C(5) 1.2(2) . . . yes
N(1) C(8) C(9) C(5) 1.8(2) . . . yes
N(2) C(12) C(11) C(10) 0.2(2) . . . yes
N(2) C(13) C(14) C(10) -0.8(3) . . . yes
N(3) C(17) C(16) C(15) 0.0(4) . . . yes
N(3) C(18) C(19) C(15) 0.3(3) . . . yes
C(1) C(2) C(2) C(4) -176.1(4) . 2_554 2_554 yes
C(1) C(2) C(4) C(10) -6.6(3) . . . yes
C(1) C(2) C(4) C(15) 173.4(2) . . . yes
C(1) C(2) C(2) C(4) -176.1(4) 2_554 . . yes
C(1) C(3) C(5) C(6) 146.95(9) . . . yes
C(1) C(3) C(5) C(9) -35.3(1) . . . yes
C(1) C(3) C(5) C(6) 146.95(9) . 2_554 2_554 yes
C(1) C(3) C(5) C(9) -35.3(1) . 2_554 2_554 yes
C(2) C(1) C(2) C(4) 176.7(3) . 2_554 2_554 yes
C(2) C(1) C(3) C(5) -13.0(1) . . . yes
C(2) C(1) C(3) C(5) 167.0(1) . . 2_554 yes
C(2) C(2) C(1) C(3) 180.0 2_554 . . yes
C(2) C(4) C(10) C(11) -40.7(2) . . . yes
C(2) C(4) C(10) C(14) 138.8(2) . . . yes
C(2) C(4) C(15) C(16) 148.5(2) . . . yes
C(2) C(4) C(15) C(19) -32.5(2) . . . yes
C(3) C(1) C(2) C(4) -3.3(3) . . . yes
C(3) C(1) C(2) C(4) -3.3(3) . 2_554 2_554 yes
C(3) C(5) C(6) C(7) 177.3(1) . . . yes
C(3) C(5) C(9) C(8) -178.7(1) . . . yes
C(3) C(5) C(6) C(7) 177.3(1) 2_554 2_554 2_554 yes
C(4) C(2) C(2) C(4) 7.7(8) . 2_554 2_554 yes
C(4) C(10) C(11) C(12) 179.6(1) . . . yes
C(4) C(10) C(14) C(13) -179.4(1) . . . yes
C(4) C(15) C(16) C(17) 179.3(2) . . . yes
C(4) C(15) C(19) C(18) -179.4(2) . . . yes
C(5) C(3) C(5) C(6) -33.05(9) . 2_554 2_554 yes
C(5) C(3) C(5) C(9) 144.7(1) . 2_554 2_554 yes
C(6) C(5) C(9) C(8) -0.9(2) . . . yes
C(6) C(7) N(1) C(8) -0.4(2) . . . yes
C(7) N(1) C(8) C(9) -1.1(2) . . . yes
C(7) C(6) C(5) C(9) -0.5(2) . . . yes
C(10) C(4) C(15) C(16) -31.6(2) . . . yes
C(10) C(4) C(15) C(19) 147.5(2) . . . yes
C(11) C(10) C(4) C(15) 139.3(1) . . . yes
C(11) C(10) C(14) C(13) 0.2(2) . . . yes
C(11) C(12) N(2) C(13) -0.8(2) . . . yes
C(12) N(2) C(13) C(14) 1.1(2) . . . yes
C(12) C(11) C(10) C(14) 0.1(2) . . . yes
C(14) C(10) C(4) C(15) -41.1(2) . . . yes
C(16) C(15) C(19) C(18) -0.3(3) . . . yes
C(16) C(17) N(3) C(18) 0.0(4) . . . yes
C(17) N(3) C(18) C(19) -0.1(3) . . . yes
C(17) C(16) C(15) C(19) 0.2(3) . . . yes
C(20) C(21) C(22) C(23) 1.5(3) . . . yes
C(20) C(25) C(24) C(23) 0.2(3) . . . yes
C(21) C(20) C(25) C(24) 2.0(3) . . . yes
C(21) C(22) C(23) C(24) 0.7(3) . . . yes
C(22) C(21) C(20) C(25) -2.9(3) . . . yes
C(22) C(23) C(24) C(25) -1.6(3) . . . yes
C(22) C(23) C(24) C(25) -1.6(3) . . . yes
